data_7237866
loop_
_publ_author_name
'Sun, Juan'
'Sun, Zan'
'Wang, Kang'
'Xi, Lu'
'Ma, Yue'
'Li, Licun'

_publ_section_title
;
 Slow relaxation of magnetization in unprecedented Cu--Ln-Rad
 hetero-tri-spin chains constructed from multidentate nitronyl nitroxide
;
_journal_issue 29
_journal_name_full 'Journal of Materials Chemistry C'
_journal_page_first 9057
_journal_paper_doi 10.1039/C9TC02410G
_journal_volume 7
_journal_year 2019
_chemical_formula_moiety 'C58 H32 Cu2 F42 Ho N4 O17'
_chemical_formula_sum 'C58 H32 Cu2 F42 Ho N4 O17'
_chemical_formula_weight 2146.91
_space_group_crystal_system triclinic
_space_group_IT_number 2
_space_group_name_Hall '-P 1'
_space_group_name_H-M_alt 'P -1'
_atom_sites_solution_hydrogens mixed
_audit_creation_date 2018-07-17
_audit_creation_method
;
Olex2 1.2
(compiled 2018.05.29 svn.r3508 for OlexSys, GUI svn.r5506)
;
_audit_update_record
;
2019-04-01 deposited with the CCDC.	2019-06-27 downloaded from the CCDC.
;
_cell_angle_alpha 74.64(3)
_cell_angle_beta 85.46(3)
_cell_angle_gamma 87.11(3)
_cell_formula_units_Z 2
_cell_length_a 12.206(2)
_cell_length_b 16.503(3)
_cell_length_c 20.893(4)
_cell_measurement_reflns_used 8937
_cell_measurement_temperature 113.1500
_cell_measurement_theta_max 27.9064
_cell_measurement_theta_min 1.4092
_cell_volume 4043.6(14)
_computing_cell_refinement 'CrystalClear (Rigaku Inc., 2008)'
_computing_data_collection 'CrystalClear (Rigaku Inc., 2008)'
_computing_data_reduction 'CrystalClear (Rigaku Inc., 2008)'
_computing_molecular_graphics 'Olex2 (Dolomanov et al., 2009)'
_computing_publication_material 'Olex2 (Dolomanov et al., 2009)'
_computing_structure_refinement 'XL (Sheldrick, 2008)'
_computing_structure_solution 'XS (Sheldrick, 2008)'
_diffrn_ambient_temperature 113.1500
_diffrn_measured_fraction_theta_full 0.999
_diffrn_measured_fraction_theta_max 0.999
_diffrn_measurement_device_type 'Bruker P4'
_diffrn_measurement_method '\w scans'
_diffrn_radiation_monochromator graphite
_diffrn_radiation_type MoK\a
_diffrn_radiation_wavelength 0.71073
_diffrn_reflns_av_R_equivalents 0.0745
_diffrn_reflns_av_unetI/netI 0.0881
_diffrn_reflns_Laue_measured_fraction_full 0.999
_diffrn_reflns_Laue_measured_fraction_max 0.999
_diffrn_reflns_limit_h_max 14
_diffrn_reflns_limit_h_min -14
_diffrn_reflns_limit_k_max 19
_diffrn_reflns_limit_k_min -19
_diffrn_reflns_limit_l_max 24
_diffrn_reflns_limit_l_min -24
_diffrn_reflns_number 39268
_diffrn_reflns_point_group_measured_fraction_full 0.999
_diffrn_reflns_point_group_measured_fraction_max 0.999
_diffrn_reflns_theta_full 25.007
_diffrn_reflns_theta_max 25.007
_diffrn_reflns_theta_min 1.280
_exptl_absorpt_coefficient_mu 1.649
_exptl_absorpt_correction_T_max 0.719
_exptl_absorpt_correction_T_min 0.616
_exptl_absorpt_correction_type multi-scan
_exptl_absorpt_process_details SADABS
_exptl_crystal_colour purple-green
_exptl_crystal_density_diffrn 1.763
_exptl_crystal_description block
_exptl_crystal_F_000 2094
_exptl_crystal_size_max 0.3
_exptl_crystal_size_mid 0.28
_exptl_crystal_size_min 0.2
_refine_diff_density_max 2.487
_refine_diff_density_min -1.755
_refine_diff_density_rms 0.205
_refine_ls_extinction_method none
_refine_ls_goodness_of_fit_ref 1.003
_refine_ls_hydrogen_treatment constr
_refine_ls_matrix_type full
_refine_ls_number_parameters 1198
_refine_ls_number_reflns 14259
_refine_ls_number_restraints 119
_refine_ls_restrained_S_all 1.009
_refine_ls_R_factor_all 0.1060
_refine_ls_R_factor_gt 0.0867
_refine_ls_shift/su_max 0.05
_refine_ls_shift/su_mean 0.003
_refine_ls_structure_factor_coef Fsqd
_refine_ls_weighting_details 'w=1/[\s^2^(Fo^2^)+(0.1570P)^2^+19.9667P] where P=(Fo^2^+2Fc^2^)/3'
_refine_ls_weighting_scheme calc
_refine_ls_wR_factor_gt 0.2359
_refine_ls_wR_factor_ref 0.2569
_reflns_Friedel_coverage 0.000
_reflns_number_gt 11281
_reflns_number_total 14259
_reflns_threshold_expression 'I > 2\s(I)'
_cod_data_source_file c9tc02410g2.cif
_cod_data_source_block 1_CCDC1
_cod_depositor_comments
;
The following automatic conversions were performed:

data item '_exptl_absorpt_correction_type' value 'Multi-scan' was
changed to 'multi-scan' in accordance with the
/home/saulius/struct/COD-crude-data/automatic-downloads/DataCite-retrospective/RSC/depositions/lib/dictionaries/cif_core.dic
dictionary named 'cif_core.dic' version 2.4.2 last updated on
2011-04-26.

Automatic conversion script
Id: cif_fix_values 6909 2019-04-08 15:41:33Z antanas 
;
_cod_database_code 7237866
_shelx_shelxl_version_number 2014/7
_shelx_space_group_comment
;
The symmetry employed for this shelxl refinement is uniquely defined
by the following loop, which should always be used as a source of
symmetry information in preference to the above space-group names.
They are only intended as comments.
;
_olex2_refinement_description
;
1. Fixed Uiso
 At 1.2 times of:
  All C(H) groups
 At 1.5 times of:
  All C(H,H,H) groups, All O(H,H) groups
2. Restrained distances
 F34-O14
 2.8 with sigma of 0.01
 C32A-C31A
 1.53 with sigma of 0.01
3. Rigid bond restraints
 F9A, C38
 with sigma for 1-2 distances of 0.02 and sigma for 1-3 distances of 0.02
 O8, C37A
 with sigma for 1-2 distances of 0.02 and sigma for 1-3 distances of 0.02
 C38
 with sigma for 1-2 distances of 0.02 and sigma for 1-3 distances of 0.02
 C35
 with sigma for 1-2 distances of 0.02 and sigma for 1-3 distances of 0.02
 C47
 with sigma for 1-2 distances of 0.02 and sigma for 1-3 distances of 0.02
 O10, C32A
 with sigma for 1-2 distances of 0.02 and sigma for 1-3 distances of 0.02
4. Uiso/Uaniso restraints and constraints
F27A \\sim C48: within 2A with sigma of 0.01 and sigma for terminal atoms of
0.02
Uanis(F35A) \\sim Ueq: with sigma of 0.001 and sigma for terminal atoms of 0.001
Uanis(F35B) \\sim Ueq: with sigma of 0.001 and sigma for terminal atoms of 0.001
Uanis(C38) \\sim Ueq: with sigma of 0.001 and sigma for terminal atoms of 0.001
Uanis(C38) \\sim Ueq, Uanis(F36) \\sim Ueq, Uanis(F9) \\sim Ueq: with sigma of
0.001 and sigma for terminal atoms of 0.001
Uanis(F34) \\sim Ueq, Uanis(F36) \\sim Ueq: with sigma of 0.01 and sigma for
terminal atoms of 0.01
Uanis(C36A) \\sim Ueq: with sigma of 0.01 and sigma for terminal atoms of 0.01
Uanis(F36) \\sim Ueq: with sigma of 0.001 and sigma for terminal atoms of 0.001
Uanis(F9) \\sim Ueq: with sigma of 0.001 and sigma for terminal atoms of 0.001
Uanis(F42) \\sim Ueq, Uanis(F30) \\sim Ueq, Uanis(C37A) \\sim Ueq: with sigma
of 0.01 and sigma for terminal atoms of 0.01
Uanis(F40) \\sim Ueq: with sigma of 0.001 and sigma for terminal atoms of 0.001
Uanis(C32A) \\sim Ueq, Uanis(C47) \\sim Ueq: with sigma of 0.001 and sigma for
terminal atoms of 0.001
Uanis(O10) \\sim Ueq: with sigma of 0.001 and sigma for terminal atoms of 0.001
Uanis(F9A) \\sim Ueq, Uanis(F27B) \\sim Ueq, Uanis(C32B) \\sim Ueq: with sigma
of 0.01 and sigma for terminal atoms of 0.01
Uanis(C49) \\sim Ueq: with sigma of 0.01 and sigma for terminal atoms of 0.01
5. Others
 Sof(F9A)=1-FVAR(1)
 Sof(F9)=FVAR(1)
 Fixed Sof: C30A(0.5) C31A(0.5) H31A(0.5) F35B(0.5) F35A(0.5) C37A(0.5)
 C36A(0.5) H36A(0.5) C32A(0.5) C30B(0.5) C31B(0.5) H31B(0.5) C32B(0.5)
 C37B(0.5) C36B(0.5) H36B(0.5) F27A(0.5) F27B(0.5)
6.a Rotating group:
 O11(H11A,H11B)
6.b Aromatic/amide H refined with riding coordinates:
 C18(H18), C23(H23), C9(H9), C13(H13), C17(H17), C26(H26), C11(H11), C16(H16),
 C15(H15), C22(H22), C20(H20), C41(H41), C51(H51), C46(H46), C56(H56), C21(H21),
  C31A(H31A), C36A(H36A), C31B(H31B), C36B(H36B)
6.c Idealised Me refined as rotating group:
 C6(H6A,H6B,H6C), C5(H5A,H5B,H5C), C3(H3A,H3B,H3C), C2(H2A,H2B,H2C)
;
_olex2_submission_special_instructions 'No special instructions were received'

loop_
_space_group_symop_operation_xyz
'x, y, z'
'-x, -y, -z'

loop_
_atom_site_label
_atom_site_type_symbol
_atom_site_fract_x
_atom_site_fract_y
_atom_site_fract_z
_atom_site_U_iso_or_equiv
_atom_site_adp_type
_atom_site_occupancy
_atom_site_site_symmetry_order
_atom_site_calc_flag
_atom_site_refinement_flags_posn
_atom_site_refinement_flags_adp
_atom_site_refinement_flags_occupancy
_atom_site_disorder_assembly
_atom_site_disorder_group
Ho1 Ho 0.24711(4) 0.48532(3) 0.27520(2) 0.0345(2) Uani 1 1 d . . . . .
Cu2 Cu -0.05766(10) -0.05147(8) 0.23210(6) 0.0357(3) Uani 1 1 d . . . . .
Cu3 Cu 0.5000 0.5000 0.0000 0.0330(4) Uani 1 2 d S T P . .
Cu1 Cu 0.5000 0.0000 0.5000 0.0345(4) Uani 1 2 d S T P . .
F23 F 0.0619(10) 0.1697(7) 0.4025(6) 0.104(4) Uani 1 1 d . . . . .
F24 F 0.1765(9) 0.2200(6) 0.4493(4) 0.083(3) Uani 1 1 d . . . . .
F20 F -0.0122(10) 0.3753(10) 0.1461(7) 0.119(5) Uani 1 1 d . . . . .
F19 F 0.1442(10) 0.3411(11) 0.1119(6) 0.128(5) Uani 1 1 d . . . . .
F22 F 0.0137(13) 0.2748(10) 0.4410(8) 0.158(7) Uani 1 1 d . . . . .
F21 F 0.0395(15) 0.2498(9) 0.1746(8) 0.152(7) Uani 1 1 d . . . . .
F30 F 0.0837(11) 0.0465(9) 0.0227(6) 0.111(4) Uani 1 1 d . U . . .
F29 F 0.1494(9) 0.1348(8) 0.0621(5) 0.101(4) Uani 1 1 d . . . . .
F28 F 0.0130(13) 0.1674(12) 0.0036(6) 0.168(8) Uani 1 1 d . . . . .
F5 F 0.6277(7) -0.0531(8) 0.2704(5) 0.087(3) Uani 1 1 d . . . . .
F31 F -0.2691(9) -0.1976(6) 0.4154(5) 0.080(3) Uani 1 1 d . . . . .
F32 F -0.1267(9) -0.2738(7) 0.4099(6) 0.099(4) Uani 1 1 d . . . . .
F3 F 0.8928(8) 0.0417(10) 0.3838(6) 0.115(5) Uani 1 1 d . . . . .
F2 F 0.8493(7) 0.0929(8) 0.4636(6) 0.094(4) Uani 1 1 d . . . . .
F41 F 0.8622(9) 0.4300(9) -0.0962(4) 0.110(4) Uani 1 1 d . . . . .
F18 F -0.1515(7) 0.4397(7) 0.3229(6) 0.085(3) Uani 1 1 d . . . . .
F38 F 0.6329(12) 0.5338(9) 0.1891(6) 0.119(5) Uani 1 1 d . . . . .
F39 F 0.6333(12) 0.4030(9) 0.2139(5) 0.113(4) Uani 1 1 d . . . . .
F33 F -0.2783(10) -0.3065(7) 0.3797(5) 0.091(4) Uani 1 1 d . . . . .
F37 F 0.7826(8) 0.4640(11) 0.1858(5) 0.119(5) Uani 1 1 d . . . . .
F1 F 0.8830(8) -0.0362(9) 0.4821(9) 0.160(8) Uani 1 1 d . . . . .
F4 F 0.4915(11) 0.0250(9) 0.2731(5) 0.128(5) Uani 1 1 d . . . . .
F14 F 0.0755(15) 0.6021(15) 0.4868(13) 0.213(10) Uani 1 1 d . . . . .
F15 F 0.2324(15) 0.5729(14) 0.4885(8) 0.163(8) Uani 1 1 d . . . . .
F40 F 0.9395(17) 0.4263(13) -0.0126(10) 0.177(7) Uani 1 1 d . U . . .
F16 F -0.1785(18) 0.5649(9) 0.2787(10) 0.183(9) Uani 1 1 d . . . . .
F6 F 0.4799(14) -0.0988(11) 0.3205(7) 0.166(8) Uani 1 1 d . . . . .
F17 F -0.1745(16) 0.5303(13) 0.3782(9) 0.166(7) Uani 1 1 d . . . . .
F13 F 0.175(2) 0.6885(13) 0.4282(9) 0.186(11) Uani 1 1 d . . . . .
F42 F 0.8584(16) 0.3310(11) -0.0135(10) 0.171(7) Uani 1 1 d . U . . .
O15 O -0.1262(6) -0.1279(5) 0.3088(4) 0.0404(18) Uani 1 1 d . . . . .
O16 O 0.5651(6) 0.4906(5) 0.0863(4) 0.0406(18) Uani 1 1 d . . . . .
O4 O 0.4949(6) -0.0293(5) 0.4167(4) 0.0375(17) Uani 1 1 d . . . . .
O13 O 0.0203(6) 0.0156(6) 0.1524(4) 0.046(2) Uani 1 1 d . . . . .
O3 O 0.6589(6) 0.0078(5) 0.4906(4) 0.0413(18) Uani 1 1 d . . . . .
O2 O 0.4073(6) 0.4058(4) 0.3015(3) 0.0344(15) Uani 1 1 d . . . . .
O9 O 0.2157(7) 0.5336(5) 0.3698(4) 0.0417(18) Uani 1 1 d . . . . .
O6 O 0.1948(7) 0.3576(5) 0.3499(4) 0.0425(19) Uani 1 1 d . . . . .
O17 O 0.6687(7) 0.4600(5) -0.0387(4) 0.0436(19) Uani 1 1 d . . . . .
O5 O 0.1816(7) 0.4072(6) 0.2101(4) 0.046(2) Uani 1 1 d . . . . .
O14 O -0.1449(7) -0.0929(6) 0.1748(4) 0.056(2) Uani 1 1 d D . . . .
O11 O 0.3594(7) 0.5086(6) 0.1730(4) 0.049(2) Uani 1 1 d . . . . .
H11A H 0.4196 0.5298 0.1773 0.073 Uiso 1 1 d GR . . . .
H11B H 0.3256 0.5423 0.1421 0.073 Uiso 1 1 d GR . . . .
O10 O 0.0558(7) 0.4911(5) 0.2956(4) 0.0457(19) Uani 1 1 d . U . . .
O7 O 0.3838(7) 0.5805(5) 0.2770(5) 0.050(2) Uani 1 1 d . . . . .
O12 O -0.1654(8) 0.0580(6) 0.2330(5) 0.056(2) Uani 1 1 d . . . . .
O1 O 0.4910(9) 0.1398(5) 0.4255(5) 0.060(3) Uani 1 1 d . . . . .
O8 O 0.1833(8) 0.6184(6) 0.2208(5) 0.055(2) Uani 1 1 d . U . . .
N3 N 0.0638(7) -0.0373(5) 0.2872(4) 0.0339(18) Uani 1 1 d . . . . .
N2 N 0.4426(7) 0.3437(5) 0.3488(4) 0.0313(19) Uani 1 1 d . . . . .
N4 N 0.4572(8) 0.3780(6) 0.0309(4) 0.039(2) Uani 1 1 d . . . . .
N1 N 0.4841(8) 0.2185(6) 0.4079(5) 0.036(2) Uani 1 1 d . . . . .
C44 C 0.0579(15) 0.1097(12) 0.0492(7) 0.070(5) Uani 1 1 d . . . . .
C29 C 0.1643(17) 0.6103(16) 0.4468(10) 0.082(6) Uani 1 1 d . . . . .
C18 C 0.1233(8) 0.0319(6) 0.2707(5) 0.033(2) Uani 1 1 d . . . . .
H18 H 0.1055 0.0740 0.2333 0.039 Uiso 1 1 calc R . . . .
C57 C 0.6625(10) 0.4706(7) 0.1008(6) 0.041(3) Uani 1 1 d . . . . .
C50 C -0.2045(12) -0.1586(11) 0.1905(7) 0.064(4) Uani 1 1 d . . . . .
C23 C 0.4215(8) 0.3438(7) 0.0944(5) 0.033(2) Uani 1 1 d . . . . .
H23 H 0.4129 0.3785 0.1231 0.039 Uiso 1 1 calc R . . . .
C9 C 0.3221(9) 0.1547(6) 0.3289(5) 0.032(2) Uani 1 1 d . . . . .
H9 H 0.3100 0.1298 0.3742 0.038 Uiso 1 1 calc R . . . .
C10 C 0.2774(8) 0.1211(6) 0.2822(5) 0.032(2) Uani 1 1 d . . . . .
C14 C 0.2105(8) 0.0451(6) 0.3059(5) 0.030(2) Uani 1 1 d . . . . .
C8 C 0.3856(8) 0.2271(6) 0.3061(5) 0.031(2) Uani 1 1 d . . . . .
C52 C -0.1855(10) -0.1896(8) 0.3080(6) 0.044(3) Uani 1 1 d . . . . .
C13 C 0.4074(9) 0.2618(7) 0.2380(5) 0.033(2) Uani 1 1 d . . . . .
H13 H 0.4494 0.3095 0.2234 0.040 Uiso 1 1 calc R . . . .
C12 C 0.3670(8) 0.2260(6) 0.1916(5) 0.032(2) Uani 1 1 d . . . . .
C7 C 0.4347(8) 0.2638(6) 0.3528(5) 0.030(2) Uani 1 1 d . . . . .
C17 C 0.0906(10) -0.0984(7) 0.3422(6) 0.043(3) Uani 1 1 d . . . . .
H17 H 0.0503 -0.1472 0.3548 0.052 Uiso 1 1 calc R . . . .
C27 C 0.5744(9) -0.0209(7) 0.3728(6) 0.040(2) Uani 1 1 d . . . . .
C19 C 0.3968(8) 0.2604(7) 0.1195(5) 0.033(2) Uani 1 1 d . . . . .
C26 C 0.6815(10) 0.0014(8) 0.3773(6) 0.045(3) Uani 1 1 d . . . . .
H26 H 0.7311 0.0098 0.3402 0.054 Uiso 1 1 calc R . . . .
C11 C 0.2993(9) 0.1564(7) 0.2148(5) 0.037(2) Uani 1 1 d . . . . .
H11 H 0.2687 0.1336 0.1843 0.044 Uiso 1 1 calc R . . . .
C16 C 0.1742(10) -0.0908(7) 0.3794(6) 0.043(3) Uani 1 1 d . . . . .
H16 H 0.1904 -0.1340 0.4164 0.052 Uiso 1 1 calc R . . . .
C4 C 0.4921(9) 0.3593(7) 0.4081(5) 0.036(2) Uani 1 1 d . . . . .
C25 C 0.7148(9) 0.0113(7) 0.4370(6) 0.041(3) Uani 1 1 d . . . . .
C6 C 0.3942(11) 0.3757(9) 0.4550(6) 0.053(3) Uani 1 1 d . . . . .
H6A H 0.3537 0.4254 0.4332 0.079 Uiso 1 1 calc GR . . . .
H6B H 0.4212 0.3835 0.4949 0.079 Uiso 1 1 calc GR . . . .
H6C H 0.3470 0.3285 0.4663 0.079 Uiso 1 1 calc GR . . . .
C15 C 0.2349(9) -0.0190(7) 0.3624(6) 0.039(2) Uani 1 1 d . . . . .
H15 H 0.2914 -0.0132 0.3881 0.047 Uiso 1 1 calc R . . . .
C40 C 0.1295(10) 0.3036(8) 0.3442(7) 0.047(3) Uani 1 1 d . . . . .
C22 C 0.4666(11) 0.3277(8) -0.0105(6) 0.053(3) Uani 1 1 d . . . . .
H22 H 0.4894 0.3508 -0.0549 0.064 Uiso 1 1 calc R . . . .
C45 C -0.0184(10) 0.0809(9) 0.1116(6) 0.046(3) Uani 1 1 d . . . . .
C1 C 0.5523(10) 0.2742(7) 0.4352(6) 0.040(3) Uani 1 1 d . . . . .
C5 C 0.5655(12) 0.4358(8) 0.3857(7) 0.056(4) Uani 1 1 d . . . . .
H5A H 0.6204 0.4271 0.3525 0.084 Uiso 1 1 calc GR . . . .
H5B H 0.6007 0.4431 0.4232 0.084 Uiso 1 1 calc GR . . . .
H5C H 0.5214 0.4851 0.3675 0.084 Uiso 1 1 calc GR . . . .
C28 C 0.5442(11) -0.0380(10) 0.3086(8) 0.061(4) Uani 1 1 d . . . . .
C20 C 0.4082(11) 0.2098(8) 0.0752(6) 0.049(3) Uani 1 1 d . . . . .
H20 H 0.3917 0.1532 0.0898 0.058 Uiso 1 1 calc R . . . .
C55 C 0.7466(10) 0.4417(7) -0.0025(6) 0.044(3) Uani 1 1 d . . . . .
C42 C 0.1180(11) 0.3470(9) 0.2243(7) 0.051(3) Uani 1 1 d . . . . .
C3 C 0.5513(13) 0.2420(9) 0.5101(6) 0.059(4) Uani 1 1 d . . . . .
H3A H 0.4772 0.2313 0.5283 0.089 Uiso 1 1 calc GR . . . .
H3B H 0.5812 0.2835 0.5280 0.089 Uiso 1 1 calc GR . . . .
H3C H 0.5951 0.1909 0.5216 0.089 Uiso 1 1 calc GR . . . .
C41 C 0.0877(10) 0.2941(9) 0.2876(8) 0.052(3) Uani 1 1 d . . . . .
H41 H 0.0383 0.2517 0.2910 0.063 Uiso 1 1 calc R . . . .
C24 C 0.8373(10) 0.0265(9) 0.4407(7) 0.051(3) Uani 1 1 d . . . . .
C33 C -0.1295(12) 0.5155(11) 0.3243(10) 0.065(5) Uani 1 1 d . . . . .
C2 C 0.6671(10) 0.2701(9) 0.4022(8) 0.056(3) Uani 1 1 d . . . . .
H2A H 0.6946 0.2128 0.4130 0.083 Uiso 1 1 calc GR . . . .
H2B H 0.7149 0.3039 0.4181 0.083 Uiso 1 1 calc GR . . . .
H2C H 0.6646 0.2908 0.3549 0.083 Uiso 1 1 calc GR . . . .
C58 C 0.6806(11) 0.4703(11) 0.1719(7) 0.061(4) Uani 1 1 d . . . . .
C53 C -0.2156(11) -0.2428(9) 0.3784(7) 0.058(3) Uani 1 1 d . . . . .
C51 C -0.2244(11) -0.2089(9) 0.2548(7) 0.051(3) Uani 1 1 d . . . . .
H51 H -0.2653 -0.2568 0.2616 0.061 Uiso 1 1 calc R . . . .
C46 C -0.1099(12) 0.1288(9) 0.1200(7) 0.063(4) Uani 1 1 d . . . . .
H46 H -0.1306 0.1723 0.0843 0.076 Uiso 1 1 calc R . . . .
C56 C 0.7494(10) 0.4477(9) 0.0630(6) 0.050(3) Uani 1 1 d . . . . .
H56 H 0.8162 0.4350 0.0825 0.060 Uiso 1 1 calc R . . . .
C54 C 0.8464(14) 0.4065(12) -0.0344(8) 0.074(5) Uani 1 1 d . . . . .
C21 C 0.4441(13) 0.2440(9) 0.0097(7) 0.058(4) Uani 1 1 d . . . . .
H21 H 0.4529 0.2108 -0.0201 0.069 Uiso 1 1 calc R . . . .
C47 C -0.1744(13) 0.1148(10) 0.1808(8) 0.064(4) Uani 1 1 d . U . . .
C39 C 0.0934(14) 0.2431(11) 0.4106(9) 0.070(4) Uani 1 1 d . . . . .
C30A C 0.1333(16) 0.5594(13) 0.3986(9) 0.035(4) Uani 0.5 1 d . . . A -1
C35 C 0.3828(14) 0.6540(9) 0.2778(10) 0.067(4) Uani 1 1 d . U . . .
C43 C 0.0716(13) 0.3305(11) 0.1635(8) 0.066(4) Uani 1 1 d . . . . .
C31A C 0.0264(17) 0.5565(13) 0.3907(10) 0.040(5) Uani 0.5 1 d D . . A -1
H31A H -0.0267 0.5764 0.4177 0.049 Uiso 0.5 1 calc R . . A -1
F34 F -0.2446(17) -0.1366(13) 0.0760(8) 0.155(6) Uani 1 1 d D U . . .
F35B F -0.369(2) -0.1624(17) 0.1395(13) 0.101(7) Uani 0.5 1 d . U . B -1
F35A F -0.181(3) -0.227(2) 0.1059(17) 0.152(10) Uani 0.5 1 d . U . B 1
F36 F -0.2937(19) -0.2514(15) 0.1472(11) 0.178(7) Uani 1 1 d . U . B 1
C37A C 0.216(2) 0.6939(15) 0.2242(12) 0.051(5) Uani 0.5 1 d . U . A -1
C36A C 0.308(2) 0.7184(17) 0.2463(15) 0.062(7) Uani 0.5 1 d . U . A -1
H36A H 0.3215 0.7749 0.2410 0.074 Uiso 0.5 1 calc R . . A -1
C38 C 0.123(3) 0.763(2) 0.1939(19) 0.122(9) Uani 1 1 d . U . . .
F9 F 0.166(3) 0.775(2) 0.1329(16) 0.147(11) Uani 0.64(3) 1 d . U . A 1
F9A F 0.172(4) 0.840(3) 0.184(2) 0.126(15) Uani 0.36(3) 1 d . U . A 2
C32A C -0.0051(16) 0.5194(12) 0.3358(9) 0.033(4) Uani 0.5 1 d D U . A -1
F7 F 0.070(2) 0.7895(17) 0.2285(11) 0.219(15) Uani 1 1 d . . . . .
F8 F 0.048(3) 0.7536(12) 0.1489(15) 0.231(15) Uani 1 1 d . . . . .
C49 C -0.264(2) -0.1724(17) 0.1320(13) 0.101(7) Uani 1 1 d . U . . .
C30B C 0.088(4) 0.653(2) 0.220(2) 0.086(14) Uani 0.5 1 d . . . A 1
C31B C -0.014(3) 0.622(2) 0.2486(19) 0.081(10) Uani 0.5 1 d . . . A 1
H31B H -0.0772 0.6559 0.2408 0.098 Uiso 0.5 1 calc R . . A 1
C32B C -0.021(3) 0.5415(19) 0.2882(17) 0.060(8) Uani 0.5 1 d . U . A 1
C37B C 0.228(3) 0.605(2) 0.377(2) 0.074(10) Uani 0.5 1 d . . . A 1
C36B C 0.299(3) 0.663(3) 0.3428(19) 0.077(11) Uani 0.5 1 d . . . A 1
H36B H 0.3024 0.7116 0.3565 0.092 Uiso 0.5 1 calc R . . A 1
F25 F -0.324(2) 0.1682(13) 0.2368(13) 0.241(14) Uani 1 1 d . . . . .
F26 F -0.268(2) 0.2451(12) 0.1424(12) 0.260(15) Uani 1 1 d . . . . .
C48 C -0.267(2) 0.1817(16) 0.1875(17) 0.123(10) Uani 1 1 d . U . . .
F27A F -0.358(2) 0.153(3) 0.157(2) 0.132(10) Uani 0.5 1 d . U . C 1
F27B F -0.217(4) 0.232(3) 0.224(3) 0.205(19) Uani 0.5 1 d . U . C 2
F10 F 0.5767(8) 0.6502(7) 0.2797(6) 0.105(3) Uani 1 1 d . . . . .
F12 F 0.5016(11) 0.7629(7) 0.2749(7) 0.157(4) Uani 1 1 d . . . . .
C34 C 0.4912(18) 0.6897(12) 0.2915(11) 0.116(6) Uani 1 1 d . . . . .
F11 F 0.4843(10) 0.6576(9) 0.3672(7) 0.158(4) Uani 1 1 d . . . . .

loop_
_atom_site_aniso_label
_atom_site_aniso_U_11
_atom_site_aniso_U_22
_atom_site_aniso_U_33
_atom_site_aniso_U_23
_atom_site_aniso_U_13
_atom_site_aniso_U_12
Ho1 0.0342(3) 0.0378(3) 0.0310(3) -0.0083(2) -0.0054(2) 0.0029(2)
Cu2 0.0311(7) 0.0406(7) 0.0333(7) -0.0048(6) -0.0032(5) -0.0065(5)
Cu3 0.0341(9) 0.0374(10) 0.0237(8) 0.0001(7) -0.0055(7) -0.0035(7)
Cu1 0.0270(9) 0.0420(10) 0.0292(9) 0.0003(7) -0.0030(7) -0.0017(7)
F23 0.111(9) 0.082(7) 0.110(8) 0.002(6) -0.013(7) -0.058(7)
F24 0.107(8) 0.080(7) 0.054(5) 0.003(5) -0.009(5) -0.035(6)
F20 0.089(8) 0.179(13) 0.118(10) -0.086(10) -0.072(7) 0.062(8)
F19 0.088(8) 0.243(17) 0.097(8) -0.117(10) -0.025(7) 0.008(9)
F22 0.147(13) 0.150(11) 0.130(12) 0.005(9) 0.101(11) 0.026(10)
F21 0.234(18) 0.103(10) 0.152(13) -0.060(9) -0.110(13) -0.019(10)
F30 0.129(8) 0.124(8) 0.082(6) -0.038(6) 0.032(6) -0.045(6)
F29 0.085(7) 0.146(10) 0.074(6) -0.029(7) 0.022(6) -0.070(7)
F28 0.131(12) 0.221(17) 0.074(8) 0.082(10) 0.022(8) 0.019(11)
F5 0.067(5) 0.149(10) 0.066(6) -0.067(6) -0.016(4) 0.041(6)
F31 0.100(7) 0.068(6) 0.062(5) -0.007(4) 0.025(5) -0.012(5)
F32 0.079(7) 0.100(8) 0.087(7) 0.035(6) -0.015(6) 0.000(6)
F3 0.047(5) 0.220(15) 0.097(8) -0.079(9) 0.031(5) -0.048(7)
F2 0.046(5) 0.135(9) 0.122(9) -0.071(8) 0.013(5) -0.036(6)
F41 0.091(7) 0.180(12) 0.043(5) -0.014(6) -0.002(5) 0.066(8)
F18 0.042(5) 0.077(7) 0.134(10) -0.026(6) -0.001(5) -0.016(4)
F38 0.157(11) 0.142(11) 0.090(8) -0.082(8) -0.060(8) 0.067(9)
F39 0.141(11) 0.151(12) 0.036(5) -0.002(6) -0.008(6) -0.015(9)
F33 0.122(9) 0.077(7) 0.070(6) -0.004(5) 0.007(6) -0.064(7)
F37 0.054(6) 0.262(17) 0.069(7) -0.088(9) -0.025(5) 0.017(8)
F1 0.038(5) 0.114(10) 0.27(2) 0.060(11) -0.053(8) -0.013(6)
F4 0.133(10) 0.198(13) 0.071(6) -0.074(8) -0.059(7) 0.111(10)
F14 0.088(12) 0.22(2) 0.30(3) -0.017(19) 0.039(15) 0.005(13)
F15 0.139(14) 0.28(2) 0.094(10) -0.088(13) -0.051(10) 0.002(15)
F40 0.177(7) 0.178(7) 0.177(7) -0.047(2) -0.0122(11) -0.0051(11)
F16 0.27(2) 0.086(9) 0.215(18) -0.035(10) -0.174(18) 0.046(11)
F6 0.202(15) 0.228(17) 0.113(9) -0.118(11) 0.051(10) -0.141(14)
F17 0.177(15) 0.204(19) 0.144(14) -0.105(14) 0.057(12) -0.058(14)
F13 0.32(3) 0.120(15) 0.131(15) -0.034(12) -0.019(17) -0.095(18)
F42 0.172(10) 0.138(9) 0.173(10) -0.019(7) 0.053(8) 0.067(8)
O15 0.035(4) 0.046(5) 0.039(4) -0.007(4) 0.000(3) -0.019(3)
O16 0.040(4) 0.045(5) 0.032(4) 0.000(3) -0.003(3) -0.005(3)
O4 0.029(4) 0.042(4) 0.039(4) -0.007(3) -0.001(3) -0.004(3)
O13 0.038(4) 0.063(5) 0.035(4) -0.007(4) -0.001(3) -0.013(4)
O3 0.028(4) 0.059(5) 0.033(4) -0.006(4) -0.001(3) -0.001(3)
O2 0.031(4) 0.032(4) 0.038(4) -0.003(3) -0.011(3) 0.003(3)
O9 0.040(5) 0.052(5) 0.037(4) -0.018(4) -0.004(4) -0.003(4)
O6 0.042(4) 0.045(5) 0.037(4) -0.005(4) -0.001(3) -0.002(4)
O17 0.041(4) 0.057(5) 0.029(4) -0.004(4) -0.004(3) 0.001(4)
O5 0.046(5) 0.056(5) 0.038(5) -0.012(4) -0.011(4) 0.006(4)
O14 0.046(5) 0.085(7) 0.034(4) -0.010(4) 0.000(4) -0.023(5)
O11 0.045(5) 0.066(5) 0.031(4) -0.006(4) -0.006(3) 0.010(4)
O10 0.045(2) 0.046(2) 0.046(2) -0.0121(11) -0.0035(10) -0.0010(10)
O7 0.044(5) 0.041(5) 0.066(6) -0.014(4) 0.005(4) -0.012(4)
O12 0.052(5) 0.050(5) 0.054(5) 0.001(4) 0.011(4) 0.005(4)
O1 0.086(7) 0.032(5) 0.059(6) 0.003(4) -0.031(5) -0.002(4)
O8 0.053(6) 0.050(5) 0.053(5) 0.000(4) 0.000(4) 0.018(4)
N3 0.033(4) 0.030(4) 0.036(5) -0.003(4) -0.004(4) -0.003(3)
N2 0.028(4) 0.031(5) 0.031(4) 0.002(4) -0.009(4) -0.006(4)
N4 0.043(5) 0.038(5) 0.033(5) -0.005(4) -0.003(4) -0.003(4)
N1 0.041(5) 0.031(5) 0.036(5) -0.003(4) -0.013(4) -0.003(4)
C44 0.080(12) 0.076(12) 0.044(7) 0.005(8) 0.001(7) -0.016(10)
C29 0.077(13) 0.116(18) 0.072(11) -0.056(12) -0.016(10) 0.029(12)
C18 0.033(5) 0.028(5) 0.033(5) -0.002(4) -0.004(4) -0.004(4)
C57 0.040(6) 0.043(6) 0.039(6) -0.007(5) -0.015(5) 0.005(5)
C50 0.055(7) 0.099(12) 0.048(8) -0.034(8) 0.006(6) -0.029(8)
C23 0.033(5) 0.038(6) 0.024(5) -0.001(4) -0.003(4) -0.009(4)
C9 0.036(6) 0.026(5) 0.032(5) -0.006(4) -0.001(4) -0.001(4)
C10 0.031(5) 0.032(5) 0.030(5) -0.002(4) -0.004(4) -0.008(4)
C14 0.032(5) 0.029(5) 0.028(5) -0.006(4) 0.003(4) -0.004(4)
C8 0.032(5) 0.026(5) 0.034(5) -0.001(4) -0.011(4) 0.001(4)
C52 0.030(6) 0.047(7) 0.049(7) -0.004(5) 0.000(5) 0.001(5)
C13 0.036(6) 0.025(5) 0.037(5) -0.005(4) -0.005(4) 0.000(4)
C12 0.029(5) 0.031(5) 0.035(5) -0.005(4) -0.002(4) -0.005(4)
C7 0.032(5) 0.033(5) 0.023(5) -0.002(4) -0.003(4) -0.004(4)
C17 0.050(6) 0.031(5) 0.043(6) 0.003(5) -0.005(5) -0.014(5)
C27 0.036(6) 0.042(6) 0.044(6) -0.015(5) -0.004(5) 0.006(5)
C19 0.034(5) 0.034(6) 0.032(5) -0.010(4) -0.007(4) 0.002(4)
C26 0.040(6) 0.053(7) 0.042(6) -0.013(5) -0.002(5) 0.000(5)
C11 0.036(6) 0.038(6) 0.036(6) -0.011(5) -0.005(5) -0.005(5)
C16 0.047(7) 0.035(6) 0.044(6) 0.003(5) -0.016(5) -0.008(5)
C4 0.036(6) 0.040(6) 0.029(5) -0.002(4) -0.011(4) -0.006(5)
C25 0.030(6) 0.034(6) 0.056(7) -0.007(5) -0.006(5) -0.002(5)
C6 0.055(8) 0.063(9) 0.044(7) -0.017(6) -0.015(6) 0.011(7)
C15 0.039(6) 0.040(6) 0.039(6) -0.009(5) -0.013(5) -0.009(5)
C40 0.036(6) 0.047(7) 0.057(8) -0.011(6) -0.002(6) -0.004(5)
C22 0.065(8) 0.057(8) 0.030(6) 0.001(5) 0.007(5) -0.007(6)
C45 0.044(7) 0.054(8) 0.037(6) 0.000(6) -0.007(5) -0.015(6)
C1 0.045(6) 0.035(6) 0.041(6) -0.003(5) -0.019(5) -0.003(5)
C5 0.063(9) 0.043(7) 0.062(8) -0.003(6) -0.027(7) -0.015(6)
C28 0.044(7) 0.084(10) 0.061(9) -0.033(8) -0.004(6) 0.010(7)
C20 0.064(8) 0.040(7) 0.042(7) -0.009(6) -0.007(6) -0.012(6)
C55 0.048(7) 0.045(6) 0.035(6) -0.005(5) -0.008(5) 0.004(5)
C42 0.043(7) 0.050(8) 0.074(9) -0.034(7) -0.024(6) 0.010(6)
C3 0.080(10) 0.055(8) 0.040(7) 0.003(6) -0.028(7) -0.018(7)
C41 0.036(6) 0.054(8) 0.071(10) -0.022(8) -0.007(6) -0.010(6)
C24 0.031(6) 0.058(9) 0.060(9) -0.011(7) 0.001(6) -0.001(6)
C33 0.035(7) 0.074(11) 0.094(14) -0.039(11) -0.003(8) 0.001(7)
C2 0.039(7) 0.049(8) 0.075(10) -0.007(7) -0.013(6) -0.003(6)
C58 0.039(7) 0.104(12) 0.050(8) -0.033(8) -0.015(6) 0.010(7)
C53 0.054(8) 0.044(7) 0.068(9) 0.004(6) -0.003(7) -0.011(6)
C51 0.040(7) 0.062(8) 0.056(8) -0.020(7) 0.004(6) -0.023(6)
C46 0.062(9) 0.054(8) 0.058(8) 0.013(6) -0.008(7) -0.005(7)
C56 0.043(7) 0.066(9) 0.040(7) -0.012(6) -0.012(5) 0.019(6)
C54 0.079(10) 0.086(13) 0.055(10) -0.020(9) -0.029(8) 0.043(10)
C21 0.079(11) 0.058(8) 0.041(7) -0.020(6) 0.007(7) -0.023(7)
C47 0.064(4) 0.064(4) 0.065(4) -0.0166(14) -0.0042(11) -0.0017(10)
C39 0.063(10) 0.073(10) 0.075(11) -0.021(8) 0.004(9) -0.027(8)
C30A 0.054(11) 0.040(11) 0.014(9) -0.012(8) 0.006(8) -0.012(8)
C35 0.066(10) 0.049(8) 0.098(13) -0.036(8) -0.013(9) -0.007(7)
C43 0.056(9) 0.079(11) 0.073(10) -0.031(9) -0.036(8) 0.010(8)
C31A 0.016(11) 0.044(11) 0.058(14) -0.009(10) 0.002(10) -0.001(9)
F34 0.169(10) 0.185(11) 0.119(9) -0.039(8) -0.039(8) -0.044(8)
F35B 0.101(7) 0.102(7) 0.101(7) -0.027(2) -0.0073(12) -0.0034(11)
F35A 0.152(10) 0.152(10) 0.152(10) -0.040(3) -0.0105(12) -0.0047(11)
F36 0.178(8) 0.178(8) 0.178(8) -0.047(2) -0.0125(12) -0.0062(11)
C37A 0.053(9) 0.046(8) 0.049(9) -0.008(7) 0.003(7) 0.008(7)
C36A 0.065(10) 0.048(9) 0.068(11) -0.011(8) -0.003(8) 0.005(8)
C38 0.122(9) 0.121(9) 0.121(9) -0.032(3) -0.0081(12) -0.0034(11)
F9 0.147(11) 0.147(11) 0.147(11) -0.038(3) -0.0098(13) -0.0044(11)
F9A 0.126(18) 0.121(16) 0.132(18) -0.034(10) -0.008(10) -0.002(9)
C32A 0.033(4) 0.033(4) 0.033(4) -0.0086(14) -0.0023(11) -0.0011(10)
F7 0.24(3) 0.28(3) 0.173(17) -0.137(19) -0.066(19) 0.19(3)
F8 0.36(5) 0.100(13) 0.25(3) -0.083(16) 0.00(3) 0.00(2)
C49 0.099(10) 0.111(10) 0.093(10) -0.023(8) -0.003(8) -0.039(8)
C30B 0.14(4) 0.05(2) 0.05(2) 0.005(18) 0.02(2) 0.04(2)
C31B 0.06(2) 0.09(3) 0.07(3) 0.01(2) -0.004(19) -0.009(18)
C32B 0.057(11) 0.053(11) 0.067(11) -0.013(9) 0.003(9) 0.006(8)
C37B 0.063(19) 0.06(2) 0.10(3) -0.02(2) -0.043(19) 0.016(16)
C36B 0.06(3) 0.08(3) 0.10(3) -0.04(2) 0.01(2) -0.05(2)
F25 0.23(2) 0.165(16) 0.22(2) 0.070(16) 0.125(19) 0.130(15)
F26 0.33(3) 0.131(13) 0.21(2) 0.083(14) 0.120(19) 0.148(17)
C48 0.075(12) 0.106(16) 0.14(2) 0.038(15) 0.027(14) 0.024(12)
F27A 0.062(12) 0.15(2) 0.15(2) 0.000(18) -0.015(14) 0.044(14)
F27B 0.21(2) 0.20(2) 0.21(2) -0.063(11) -0.010(10) 0.004(10)
F10 0.070(6) 0.104(7) 0.155(8) -0.061(6) 0.015(6) -0.023(5)
F12 0.136(9) 0.092(8) 0.255(12) -0.063(8) 0.006(8) -0.045(6)
C34 0.133(15) 0.074(11) 0.158(16) -0.069(11) 0.024(12) -0.018(10)
F11 0.126(9) 0.217(11) 0.158(9) -0.092(8) -0.015(7) -0.017(8)

loop_
_atom_type_symbol
_atom_type_description
_atom_type_scat_dispersion_real
_atom_type_scat_dispersion_imag
_atom_type_scat_source
C C 0.0033 0.0016 'International Tables Vol C Tables 4.2.6.8 and 6.1.1.4'
H H 0.0000 0.0000 'International Tables Vol C Tables 4.2.6.8 and 6.1.1.4'
Cu Cu 0.3201 1.2651 'International Tables Vol C Tables 4.2.6.8 and 6.1.1.4'
Ho Ho -0.2175 4.6783 'International Tables Vol C Tables 4.2.6.8 and 6.1.1.4'
F F 0.0171 0.0103 'International Tables Vol C Tables 4.2.6.8 and 6.1.1.4'
N N 0.0061 0.0033 'International Tables Vol C Tables 4.2.6.8 and 6.1.1.4'
O O 0.0106 0.0060 'International Tables Vol C Tables 4.2.6.8 and 6.1.1.4'

loop_
_geom_angle_atom_site_label_1
_geom_angle_atom_site_label_2
_geom_angle_atom_site_label_3
_geom_angle
_geom_angle_site_symmetry_1
_geom_angle_site_symmetry_3
O2 Ho1 O6 73.2(3) . .
O2 Ho1 O11 74.6(3) . .
O2 Ho1 O10 145.2(3) . .
O2 Ho1 O7 73.4(3) . .
O2 Ho1 O8 142.4(3) . .
O9 Ho1 O2 99.5(3) . .
O9 Ho1 O6 82.2(3) . .
O9 Ho1 O11 141.8(3) . .
O9 Ho1 O10 74.2(3) . .
O9 Ho1 O7 70.6(3) . .
O9 Ho1 O8 84.1(3) . .
O6 Ho1 O11 129.0(3) . .
O6 Ho1 O7 132.1(3) . .
O5 Ho1 O2 97.0(3) . .
O5 Ho1 O9 146.3(3) . .
O5 Ho1 O6 74.8(3) . .
O5 Ho1 O11 71.2(3) . .
O5 Ho1 O10 75.5(3) . .
O5 Ho1 O7 142.8(3) . .
O5 Ho1 O8 100.2(3) . .
O10 Ho1 O6 72.1(3) . .
O10 Ho1 O11 131.0(3) . .
O10 Ho1 O7 131.8(3) . .
O7 Ho1 O11 71.6(3) . .
O8 Ho1 O6 143.8(3) . .
O8 Ho1 O11 79.7(3) . .
O8 Ho1 O10 71.9(3) . .
O8 Ho1 O7 72.7(3) . .
O15 Cu2 O13 173.9(4) . .
O15 Cu2 O14 90.2(3) . .
O15 Cu2 O12 97.5(3) . .
O15 Cu2 N3 89.5(3) . .
O13 Cu2 O12 88.5(4) . .
O13 Cu2 N3 90.4(3) . .
O14 Cu2 O13 88.0(3) . .
O14 Cu2 O12 94.9(4) . .
O14 Cu2 N3 162.4(4) . .
N3 Cu2 O12 102.6(4) . .
O16 Cu3 O16 180.0 2_665 .
O16 Cu3 O17 87.5(3) 2_665 2_665
O16 Cu3 O17 87.5(3) . .
O16 Cu3 O17 92.5(3) . 2_665
O16 Cu3 O17 92.5(3) 2_665 .
O16 Cu3 N4 90.5(4) . .
O16 Cu3 N4 90.5(4) 2_665 2_665
O16 Cu3 N4 89.5(4) . 2_665
O16 Cu3 N4 89.5(4) 2_665 .
O17 Cu3 O17 180.0 2_665 .
N4 Cu3 O17 90.1(3) . .
N4 Cu3 O17 89.9(3) . 2_665
N4 Cu3 O17 90.1(3) 2_665 2_665
N4 Cu3 O17 89.9(3) 2_665 .
N4 Cu3 N4 180.0 2_665 .
O4 Cu1 O4 180.0 . 2_656
O4 Cu1 O3 92.9(3) . .
O4 Cu1 O3 87.1(3) . 2_656
O4 Cu1 O3 92.9(3) 2_656 2_656
O4 Cu1 O3 87.1(3) 2_656 .
O4 Cu1 O1 80.7(3) 2_656 2_656
O4 Cu1 O1 99.3(3) . 2_656
O4 Cu1 O1 80.7(3) . .
O4 Cu1 O1 99.3(3) 2_656 .
O3 Cu1 O3 180.0 2_656 .
O3 Cu1 O1 92.5(4) 2_656 .
O3 Cu1 O1 92.5(4) . 2_656
O3 Cu1 O1 87.5(4) 2_656 2_656
O3 Cu1 O1 87.5(4) . .
O1 Cu1 O1 180.0 2_656 .
C52 O15 Cu2 125.7(8) . .
C57 O16 Cu3 127.8(8) . .
C27 O4 Cu1 124.0(7) . .
C45 O13 Cu2 126.0(8) . .
C25 O3 Cu1 123.3(7) . .
N2 O2 Ho1 139.0(6) . .
C30A O9 Ho1 135.0(10) . .
C30A O9 C37B 68(2) . .
C37B O9 Ho1 129(2) . .
C40 O6 Ho1 130.5(8) . .
C55 O17 Cu3 121.5(7) . .
C42 O5 Ho1 131.4(9) . .
C50 O14 Cu2 127.8(9) . .
Ho1 O11 H11A 109.5 . .
Ho1 O11 H11B 109.3 . .
H11A O11 H11B 109.4 . .
C32A O10 Ho1 132.5(10) . .
C32B O10 Ho1 140.2(16) . .
C32B O10 C32A 47.8(17) . .
C35 O7 Ho1 134.4(10) . .
C47 O12 Cu2 119.6(9) . .
N1 O1 Cu1 158.1(8) . .
C37A O8 Ho1 129.1(13) . .
C30B O8 Ho1 131.8(19) . .
C30B O8 C37A 84(2) . .
C18 N3 Cu2 121.3(7) . .
C18 N3 C17 117.2(9) . .
C17 N3 Cu2 121.5(7) . .
O2 N2 C7 125.8(8) . .
O2 N2 C4 121.2(8) . .
C7 N2 C4 112.9(8) . .
C23 N4 Cu3 120.9(7) . .
C23 N4 C22 117.5(10) . .
C22 N4 Cu3 121.5(8) . .
O1 N1 C7 124.1(9) . .
O1 N1 C1 123.4(9) . .
C7 N1 C1 111.0(9) . .
F30 C44 C45 110.3(14) . .
F29 C44 F30 105.8(17) . .
F29 C44 C45 111.9(13) . .
F28 C44 F30 106.0(16) . .
F28 C44 F29 109.9(16) . .
F28 C44 C45 112.6(16) . .
F14 C29 C30A 100(2) . .
F14 C29 C37B 151(2) . .
F15 C29 F14 99(2) . .
F15 C29 F13 113(2) . .
F15 C29 C30A 114.6(19) . .
F15 C29 C37B 101.9(18) . .
F13 C29 F14 103(2) . .
F13 C29 C30A 121.9(19) . .
F13 C29 C37B 88(2) . .
C30A C29 C37B 52.1(14) . .
N3 C18 H18 117.9 . .
N3 C18 C14 124.3(10) . .
C14 C18 H18 117.8 . .
O16 C57 C58 112.3(10) . .
O16 C57 C56 129.7(11) . .
C56 C57 C58 118.0(10) . .
O14 C50 C51 124.7(12) . .
O14 C50 C49 113.8(15) . .
C51 C50 C49 121.2(14) . .
N4 C23 H23 117.5 . .
N4 C23 C19 123.9(10) . .
C19 C23 H23 118.6 . .
C10 C9 H9 120.6 . .
C10 C9 C8 118.9(9) . .
C8 C9 H9 120.5 . .
C9 C10 C14 119.2(9) . .
C11 C10 C9 120.3(10) . .
C11 C10 C14 120.4(9) . .
C18 C14 C10 121.4(9) . .
C18 C14 C15 116.7(9) . .
C15 C14 C10 121.8(9) . .
C9 C8 C7 120.8(9) . .
C13 C8 C9 120.1(9) . .
C13 C8 C7 119.0(9) . .
O15 C52 C53 111.3(11) . .
O15 C52 C51 128.6(11) . .
C51 C52 C53 120.1(12) . .
C8 C13 H13 119.7 . .
C12 C13 C8 120.9(10) . .
C12 C13 H13 119.4 . .
C13 C12 C19 120.3(9) . .
C13 C12 C11 118.5(9) . .
C11 C12 C19 121.2(9) . .
N2 C7 N1 108.4(9) . .
N2 C7 C8 127.1(9) . .
N1 C7 C8 124.4(9) . .
N3 C17 H17 119.0 . .
N3 C17 C16 122.4(10) . .
C16 C17 H17 118.6 . .
O4 C27 C26 128.0(11) . .
O4 C27 C28 113.3(10) . .
C26 C27 C28 118.7(11) . .
C23 C19 C12 120.5(9) . .
C23 C19 C20 117.0(10) . .
C20 C19 C12 122.4(10) . .
C27 C26 H26 119.3 . .
C27 C26 C25 120.5(11) . .
C25 C26 H26 120.2 . .
C10 C11 C12 121.1(10) . .
C10 C11 H11 119.4 . .
C12 C11 H11 119.5 . .
C17 C16 H16 120.3 . .
C15 C16 C17 120.2(10) . .
C15 C16 H16 119.5 . .
N2 C4 C6 106.0(9) . .
N2 C4 C1 100.6(8) . .
N2 C4 C5 109.9(9) . .
C6 C4 C1 113.0(9) . .
C5 C4 C6 110.8(11) . .
C5 C4 C1 115.6(10) . .
O3 C25 C26 129.0(11) . .
O3 C25 C24 113.2(11) . .
C26 C25 C24 117.8(11) . .
C4 C6 H6A 109.5 . .
C4 C6 H6B 109.5 . .
C4 C6 H6C 109.4 . .
H6A C6 H6B 109.5 . .
H6A C6 H6C 109.5 . .
H6B C6 H6C 109.5 . .
C14 C15 H15 119.9 . .
C16 C15 C14 119.2(10) . .
C16 C15 H15 120.9 . .
O6 C40 C41 128.6(13) . .
O6 C40 C39 113.2(12) . .
C41 C40 C39 118.2(12) . .
N4 C22 H22 118.2 . .
N4 C22 C21 122.9(11) . .
C21 C22 H22 118.9 . .
O13 C45 C44 112.0(12) . .
O13 C45 C46 128.8(12) . .
C46 C45 C44 118.9(13) . .
N1 C1 C4 99.5(8) . .
N1 C1 C3 109.8(10) . .
N1 C1 C2 105.5(10) . .
C3 C1 C4 116.2(11) . .
C2 C1 C4 112.7(10) . .
C2 C1 C3 111.7(11) . .
C4 C5 H5A 109.3 . .
C4 C5 H5B 109.2 . .
C4 C5 H5C 109.9 . .
H5A C5 H5B 109.5 . .
H5A C5 H5C 109.4 . .
H5B C5 H5C 109.5 . .
F5 C28 C27 114.6(11) . .
F4 C28 F5 105.7(14) . .
F4 C28 C27 111.2(12) . .
F6 C28 F5 108.5(14) . .
F6 C28 F4 105.4(16) . .
F6 C28 C27 110.8(13) . .
C19 C20 H20 120.1 . .
C21 C20 C19 119.9(12) . .
C21 C20 H20 120.0 . .
O17 C55 C56 127.6(11) . .
O17 C55 C54 113.5(11) . .
C56 C55 C54 118.9(11) . .
O5 C42 C41 128.2(12) . .
O5 C42 C43 113.3(14) . .
C41 C42 C43 118.5(13) . .
C1 C3 H3A 109.9 . .
C1 C3 H3B 109.4 . .
C1 C3 H3C 109.3 . .
H3A C3 H3B 109.4 . .
H3A C3 H3C 109.4 . .
H3B C3 H3C 109.4 . .
C40 C41 C42 121.5(12) . .
C40 C41 H41 119.7 . .
C42 C41 H41 118.8 . .
F3 C24 F2 105.4(12) . .
F3 C24 C25 113.8(12) . .
F2 C24 C25 110.9(11) . .
F1 C24 F3 109.6(14) . .
F1 C24 F2 105.7(15) . .
F1 C24 C25 111.0(11) . .
F18 C33 C32A 109.5(13) . .
F18 C33 C32B 111.1(16) . .
F16 C33 F18 107.0(15) . .
F16 C33 F17 104.5(18) . .
F16 C33 C32A 124.9(19) . .
F16 C33 C32B 91(2) . .
F17 C33 F18 109.3(17) . .
F17 C33 C32A 100.6(16) . .
F17 C33 C32B 130(2) . .
C32B C33 C32A 37.9(14) . .
C1 C2 H2A 109.0 . .
C1 C2 H2B 109.9 . .
C1 C2 H2C 109.6 . .
H2A C2 H2B 109.4 . .
H2A C2 H2C 109.5 . .
H2B C2 H2C 109.4 . .
F38 C58 F39 104.3(14) . .
F38 C58 F37 109.8(14) . .
F38 C58 C57 112.9(12) . .
F39 C58 C57 109.5(12) . .
F37 C58 F39 105.0(14) . .
F37 C58 C57 114.5(12) . .
F31 C53 C52 111.7(11) . .
F32 C53 F31 105.4(14) . .
F32 C53 F33 107.8(13) . .
F32 C53 C52 111.3(11) . .
F33 C53 F31 107.1(12) . .
F33 C53 C52 113.2(12) . .
C50 C51 H51 119.2 . .
C52 C51 C50 121.5(12) . .
C52 C51 H51 119.2 . .
C45 C46 H46 118.6 . .
C45 C46 C47 122.5(13) . .
C47 C46 H46 118.9 . .
C57 C56 C55 125.7(11) . .
C57 C56 H56 117.2 . .
C55 C56 H56 117.1 . .
F41 C54 F40 103.5(19) . .
F41 C54 C55 118.1(12) . .
F40 C54 C55 111.3(16) . .
F42 C54 F41 111.9(17) . .
F42 C54 F40 96.3(17) . .
F42 C54 C55 113.2(18) . .
C22 C21 C20 118.7(12) . .
C22 C21 H21 120.8 . .
C20 C21 H21 120.4 . .
O12 C47 C46 129.3(15) . .
O12 C47 C48 113.0(16) . .
C46 C47 C48 117.6(16) . .
F23 C39 C40 111.5(14) . .
F24 C39 F23 103.0(14) . .
F24 C39 C40 111.5(12) . .
F22 C39 F23 108.6(15) . .
F22 C39 F24 110.4(17) . .
F22 C39 C40 111.5(15) . .
O9 C30A C29 112.3(16) . .
O9 C30A C31A 131.1(17) . .
O9 C30A C37B 56.1(17) . .
C31A C30A C29 116.3(17) . .
C31A C30A C37B 145(2) . .
C37B C30A C29 67(2) . .
O7 C35 C36A 126.4(19) . .
O7 C35 C36B 106.6(18) . .
O7 C35 C34 117.8(15) . .
C36A C35 C36B 79(2) . .
C36A C35 C34 112.2(18) . .
C34 C35 C36B 102.4(16) . .
F20 C43 F19 108.7(16) . .
F20 C43 F21 105.3(15) . .
F20 C43 C42 112.4(13) . .
F19 C43 F21 104.7(15) . .
F19 C43 C42 112.8(13) . .
F21 C43 C42 112.4(14) . .
C30A C31A H31A 121.1 . .
C30A C31A C32A 117.3(17) . .
C32A C31A H31A 121.6 . .
C49 F34 F35A 61(2) . .
C49 F35B F36 51.0(16) . .
F36 F35A F34 84(2) . .
C49 F35A F34 43.6(14) . .
C49 F35A F36 50.9(16) . .
F35A F36 F35B 107(2) . .
C49 F36 F35B 49.5(16) . .
C49 F36 F35A 61.2(19) . .
O8 C37A C36A 132(2) . .
O8 C37A C38 108(2) . .
O8 C37A C30B 46.2(15) . .
C36A C37A C38 120(2) . .
C36A C37A C30B 164(3) . .
C38 C37A C30B 65(2) . .
C35 C36A H36A 121.0 . .
C35 C36A C36B 55.8(17) . .
C37A C36A C35 117(2) . .
C37A C36A H36A 121.8 . .
C37A C36A C36B 104(2) . .
C36B C36A H36A 105.9 . .
C37A C38 C30B 61(2) . .
F9 C38 C37A 94(3) . .
F9 C38 C30B 105(3) . .
F7 C38 C37A 118(3) . .
F7 C38 F9 145(4) . .
F7 C38 F9A 80(3) . .
F7 C38 F8 101(3) . .
F7 C38 C30B 102(3) . .
F8 C38 C37A 125(3) . .
F8 C38 F9 66(3) . .
F8 C38 F9A 119(3) . .
F8 C38 C30B 75(3) . .
C38 F9 F8 60(2) . .
C38 F9A F7 42(2) . .
O10 C32A C33 112.1(13) . .
O10 C32A C31A 128.9(17) . .
C31A C32A C33 119.0(16) . .
C32B C32A O10 64(2) . .
C32B C32A C33 68(2) . .
C32B C32A C31A 136(3) . .
C38 F7 F9A 58(3) . .
C38 F8 F9 53(3) . .
F34 C49 C50 124.5(19) . .
F34 C49 F35B 102(3) . .
F34 C49 F35A 75(2) . .
F34 C49 F36 119(3) . .
F35B C49 C50 113(2) . .
F35B C49 F35A 139(3) . .
F35A C49 C50 100(2) . .
F36 C49 C50 108(2) . .
F36 C49 F35B 79.6(19) . .
F36 C49 F35A 68(2) . .
O8 C30B C37A 50(2) . .
O8 C30B C38 100(3) . .
O8 C30B C31B 131(3) . .
C37A C30B C38 53.5(19) . .
C31B C30B C37A 152(4) . .
C31B C30B C38 126(3) . .
C30B C31B H31B 119.5 . .
C32B C31B C30B 120(3) . .
C32B C31B H31B 120.5 . .
O10 C32B C33 119(3) . .
O10 C32B C31B 124(3) . .
C32A C32B O10 68(2) . .
C32A C32B C33 75(2) . .
C32A C32B C31B 129(4) . .
C31B C32B C33 117(3) . .
O9 C37B C29 108(3) . .
O9 C37B C30A 56.0(17) . .
O9 C37B C36B 128(4) . .
C30A C37B C29 61(2) . .
C36B C37B C29 123(3) . .
C36B C37B C30A 163(3) . .
C35 C36B C36A 44.9(14) . .
C35 C36B H36B 117.0 . .
C36A C36B H36B 96.7 . .
C37B C36B C35 126(3) . .
C37B C36B C36A 128(3) . .
C37B C36B H36B 117.3 . .
C48 F25 F27B 58(3) . .
F25 C48 C47 117.7(19) . .
F25 C48 F26 126(2) . .
F25 C48 F27A 86(3) . .
F25 C48 F27B 79(4) . .
F26 C48 C47 116(2) . .
F26 C48 F27A 88(3) . .
F26 C48 F27B 85(3) . .
F27A C48 C47 101(3) . .
F27B C48 C47 103(3) . .
C48 F27B F25 43(2) . .
F10 C34 C35 115.2(15) . .
F10 C34 F12 112.6(19) . .
F10 C34 F11 98.0(17) . .
F12 C34 C35 118(2) . .
F12 C34 F11 110.7(17) . .
F11 C34 C35 98.8(15) . .

loop_
_geom_bond_atom_site_label_1
_geom_bond_atom_site_label_2
_geom_bond_distance
_geom_bond_site_symmetry_2
Ho1 O2 2.319(7) .
Ho1 O9 2.318(8) .
Ho1 O6 2.349(8) .
Ho1 O5 2.314(8) .
Ho1 O11 2.397(8) .
Ho1 O10 2.342(9) .
Ho1 O7 2.358(8) .
Ho1 O8 2.316(9) .
Cu2 O15 1.919(8) .
Cu2 O13 1.944(8) .
Cu2 O14 1.935(8) .
Cu2 O12 2.183(9) .
Cu2 N3 2.005(9) .
Cu3 O16 1.994(8) 2_665
Cu3 O16 1.994(8) .
Cu3 O17 2.282(8) 2_665
Cu3 O17 2.282(8) .
Cu3 N4 2.027(9) 2_665
Cu3 N4 2.027(9) .
Cu1 O4 1.932(8) .
Cu1 O4 1.932(8) 2_656
Cu1 O3 1.941(7) 2_656
Cu1 O3 1.941(7) .
Cu1 O1 2.420(8) 2_656
Cu1 O1 2.420(8) .
F23 C39 1.346(18) .
F24 C39 1.32(2) .
F20 C43 1.251(18) .
F19 C43 1.32(2) .
F22 C39 1.28(2) .
F21 C43 1.36(2) .
F30 C44 1.32(2) .
F29 C44 1.28(2) .
F28 C44 1.29(2) .
F5 C28 1.300(16) .
F31 C53 1.325(18) .
F32 C53 1.324(17) .
F3 C24 1.291(17) .
F2 C24 1.325(17) .
F41 C54 1.248(19) .
F18 C33 1.300(18) .
F38 C58 1.293(19) .
F39 C58 1.34(2) .
F33 C53 1.323(15) .
F37 C58 1.294(16) .
F1 C24 1.294(18) .
F4 C28 1.283(18) .
F14 C29 1.30(3) .
F15 C29 1.27(2) .
F40 C54 1.34(2) .
F16 C33 1.25(2) .
F6 C28 1.266(19) .
F17 C33 1.29(2) .
F13 C29 1.26(3) .
F42 C54 1.21(2) .
O15 C52 1.283(14) .
O16 C57 1.256(14) .
O4 C27 1.267(13) .
O13 C45 1.279(15) .
O3 C25 1.255(14) .
O2 N2 1.304(11) .
O9 C30A 1.25(2) .
O9 C37B 1.25(4) .
O6 C40 1.259(15) .
O17 C55 1.239(14) .
O5 C42 1.251(16) .
O14 C50 1.291(17) .
O11 H11A 0.8509 .
O11 H11B 0.8507 .
O10 C32A 1.25(2) .
O10 C32B 1.21(3) .
O7 C35 1.217(16) .
O12 C47 1.244(18) .
O1 N1 1.254(12) .
O8 C37A 1.35(3) .
O8 C30B 1.27(5) .
N3 C18 1.335(13) .
N3 C17 1.364(14) .
N2 C7 1.307(14) .
N2 C4 1.506(13) .
N4 C23 1.343(13) .
N4 C22 1.344(16) .
N1 C7 1.362(13) .
N1 C1 1.513(14) .
C44 C45 1.522(19) .
C29 C30A 1.55(2) .
C29 C37B 1.62(5) .
C18 H18 0.9300 .
C18 C14 1.398(14) .
C57 C58 1.519(17) .
C57 C56 1.370(17) .
C50 C51 1.39(2) .
C50 C49 1.54(3) .
C23 H23 0.9300 .
C23 C19 1.376(15) .
C9 H9 0.9300 .
C9 C10 1.398(14) .
C9 C8 1.409(14) .
C10 C14 1.482(14) .
C10 C11 1.386(15) .
C14 C15 1.402(15) .
C8 C13 1.395(14) .
C8 C7 1.457(14) .
C52 C53 1.527(18) .
C52 C51 1.359(19) .
C13 H13 0.9300 .
C13 C12 1.392(15) .
C12 C19 1.485(14) .
C12 C11 1.406(15) .
C17 H17 0.9300 .
C17 C16 1.361(16) .
C27 C26 1.393(16) .
C27 C28 1.518(18) .
C19 C20 1.396(17) .
C26 H26 0.9300 .
C26 C25 1.393(17) .
C11 H11 0.9300 .
C16 H16 0.9300 .
C16 C15 1.379(15) .
C4 C6 1.544(17) .
C4 C1 1.540(16) .
C4 C5 1.534(16) .
C25 C24 1.539(16) .
C6 H6A 0.9601 .
C6 H6B 0.9601 .
C6 H6C 0.9601 .
C15 H15 0.9300 .
C40 C41 1.374(19) .
C40 C39 1.53(2) .
C22 H22 0.9300 .
C22 C21 1.368(19) .
C45 C46 1.36(2) .
C1 C3 1.514(17) .
C1 C2 1.519(18) .
C5 H5A 0.9602 .
C5 H5B 0.9602 .
C5 H5C 0.9602 .
C20 H20 0.9300 .
C20 C21 1.380(18) .
C55 C56 1.401(17) .
C55 C54 1.505(19) .
C42 C41 1.41(2) .
C42 C43 1.524(18) .
C3 H3A 0.9606 .
C3 H3B 0.9606 .
C3 H3C 0.9606 .
C41 H41 0.9300 .
C33 C32A 1.56(2) .
C33 C32B 1.50(3) .
C2 H2A 0.9603 .
C2 H2B 0.9604 .
C2 H2C 0.9604 .
C51 H51 0.9300 .
C46 H46 0.9300 .
C46 C47 1.41(2) .
C56 H56 0.9300 .
C21 H21 0.9300 .
C47 C48 1.56(3) .
C30A C31A 1.33(3) .
C30A C37B 1.39(4) .
C35 C36A 1.42(3) .
C35 C36B 1.66(4) .
C35 C34 1.55(3) .
C31A H31A 0.9300 .
C31A C32A 1.517(10) .
F34 F35A 1.64(4) .
F34 C49 1.17(3) .
F35B F36 1.67(3) .
F35B C49 1.29(3) .
F35A F36 1.58(4) .
F35A C49 1.49(4) .
F36 C49 1.32(3) .
C37A C36A 1.37(4) .
C37A C38 1.60(4) .
C37A C30B 1.75(6) .
C36A H36A 0.9300 .
C36A C36B 1.98(5) .
C38 F9 1.30(5) .
C38 F9A 1.40(5) .
C38 F7 1.10(4) .
C38 F8 1.41(4) .
C38 C30B 1.81(5) .
F9 F8 1.49(4) .
F9A F7 1.63(5) .
C32A C32B 1.00(4) .
C30B C31B 1.40(6) .
C31B H31B 0.9300 .
C31B C32B 1.37(5) .
C37B C36B 1.34(5) .
C36B H36B 0.9300 .
F25 C48 1.17(3) .
F25 F27B 1.68(6) .
F26 C48 1.21(3) .
C48 F27A 1.48(5) .
C48 F27B 1.44(6) .
F10 C34 1.25(2) .
F12 C34 1.18(2) .
C34 F11 1.53(2) .

loop_
_geom_torsion_atom_site_label_1
_geom_torsion_atom_site_label_2
_geom_torsion_atom_site_label_3
_geom_torsion_atom_site_label_4
_geom_torsion
Ho1 O2 N2 C7 87.1(13)
Ho1 O2 N2 C4 -89.2(11)
Ho1 O9 C30A C29 -161.4(12)
Ho1 O9 C30A C31A 12(3)
Ho1 O9 C30A C37B -124(2)
Ho1 O9 C37B C29 165.2(11)
Ho1 O9 C37B C30A 130.8(16)
Ho1 O9 C37B C36B -29(5)
Ho1 O6 C40 C41 16(2)
Ho1 O6 C40 C39 -163.2(9)
Ho1 O5 C42 C41 -17.7(19)
Ho1 O5 C42 C43 163.7(9)
Ho1 O10 C32A C33 174.3(10)
Ho1 O10 C32A C31A -5(3)
Ho1 O10 C32A C32B 125(2)
Ho1 O10 C32B C33 -166.4(12)
Ho1 O10 C32B C32A -110(2)
Ho1 O10 C32B C31B 13(6)
Ho1 O7 C35 C36A -34(3)
Ho1 O7 C35 C36B 55(2)
Ho1 O7 C35 C34 169.4(12)
Ho1 O8 C37A C36A 17(4)
Ho1 O8 C37A C38 -164.1(16)
Ho1 O8 C37A C30B -141(2)
Ho1 O8 C30B C37A 139(2)
Ho1 O8 C30B C38 158.6(15)
Ho1 O8 C30B C31B -3(7)
Cu2 O15 C52 C53 173.5(8)
Cu2 O15 C52 C51 -9.0(19)
Cu2 O13 C45 C44 -170.9(10)
Cu2 O13 C45 C46 15(2)
Cu2 O14 C50 C51 6(2)
Cu2 O14 C50 C49 179.5(14)
Cu2 O12 C47 C46 -13(2)
Cu2 O12 C47 C48 171.6(17)
Cu2 N3 C18 C14 -178.5(8)
Cu2 N3 C17 C16 178.6(10)
Cu3 O16 C57 C58 -180.0(9)
Cu3 O16 C57 C56 -2(2)
Cu3 O17 C55 C56 -5.2(18)
Cu3 O17 C55 C54 172.7(10)
Cu3 N4 C23 C19 -176.3(8)
Cu3 N4 C22 C21 176.3(12)
Cu1 O4 C27 C26 7.4(17)
Cu1 O4 C27 C28 -172.6(8)
Cu1 O3 C25 C26 -7.8(18)
Cu1 O3 C25 C24 174.0(8)
Cu1 O1 N1 C7 -148.1(18)
Cu1 O1 N1 C1 47(3)
F30 C44 C45 O13 52.1(18)
F30 C44 C45 C46 -133.3(16)
F29 C44 C45 O13 -65(2)
F29 C44 C45 C46 109.3(18)
F28 C44 C45 O13 170.3(17)
F28 C44 C45 C46 -15(2)
F18 C33 C32A O10 52(2)
F18 C33 C32A C31A -129.0(19)
F18 C33 C32A C32B 100(3)
F18 C33 C32B O10 -42(4)
F18 C33 C32B C32A -95(2)
F18 C33 C32B C31B 139(3)
F14 C29 C30A O9 -157.2(19)
F14 C29 C30A C31A 28(3)
F14 C29 C30A C37B 169(3)
F14 C29 C37B O9 -54(6)
F14 C29 C37B C30A -22(5)
F14 C29 C37B C36B 139(5)
F15 C29 C30A O9 -53(3)
F15 C29 C30A C31A 133(2)
F15 C29 C30A C37B -86(2)
F15 C29 C37B O9 80(3)
F15 C29 C37B C30A 112(2)
F15 C29 C37B C36B -87(4)
F16 C33 C32A O10 -77(2)
F16 C33 C32A C31A 102(2)
F16 C33 C32A C32B -29(3)
F16 C33 C32B O10 -150(3)
F16 C33 C32B C32A 156(2)
F16 C33 C32B C31B 30(3)
F17 C33 C32A O10 167.1(17)
F17 C33 C32A C31A -14(2)
F17 C33 C32A C32B -145(3)
F17 C33 C32B O10 100(3)
F17 C33 C32B C32A 47(3)
F17 C33 C32B C31B -80(4)
F13 C29 C30A O9 90(3)
F13 C29 C30A C31A -84(3)
F13 C29 C30A C37B 57(3)
F13 C29 C37B O9 -167(2)
F13 C29 C37B C30A -135(2)
F13 C29 C37B C36B 26(4)
O15 C52 C53 F31 58.1(15)
O15 C52 C53 F32 -59.4(16)
O15 C52 C53 F33 179.0(12)
O15 C52 C51 C50 -2(2)
O16 C57 C58 F38 -42.3(18)
O16 C57 C58 F39 73.4(15)
O16 C57 C58 F37 -169.0(14)
O16 C57 C56 C55 0(2)
O4 C27 C26 C25 5.0(19)
O4 C27 C28 F5 -161.6(12)
O4 C27 C28 F4 78.5(16)
O4 C27 C28 F6 -38.4(18)
O13 C45 C46 C47 5(3)
O3 C25 C24 F3 -171.0(13)
O3 C25 C24 F2 -52.4(16)
O3 C25 C24 F1 64.8(18)
O2 N2 C7 N1 178.0(9)
O2 N2 C7 C8 0.0(17)
O2 N2 C4 C6 79.6(11)
O2 N2 C4 C1 -162.5(9)
O2 N2 C4 C5 -40.1(14)
O9 C30A C31A C32A -3(4)
O9 C30A C37B C29 -142(2)
O9 C30A C37B C36B 108(13)
O9 C37B C36B C35 5(6)
O9 C37B C36B C36A 62(5)
O6 C40 C41 C42 2(2)
O6 C40 C39 F23 -155.6(13)
O6 C40 C39 F24 -41.1(18)
O6 C40 C39 F22 82.9(18)
O17 C55 C56 C57 4(2)
O17 C55 C54 F41 29(2)
O17 C55 C54 F40 148.8(15)
O17 C55 C54 F42 -104.0(19)
O5 C42 C41 C40 -1(2)
O5 C42 C43 F20 -85.3(18)
O5 C42 C43 F19 38.1(19)
O5 C42 C43 F21 156.1(14)
O14 C50 C51 C52 3(3)
O14 C50 C49 F34 12(4)
O14 C50 C49 F35B -113(2)
O14 C50 C49 F35A 91(2)
O14 C50 C49 F36 161.3(19)
O10 C32A C32B C33 130.6(18)
O10 C32A C32B C31B -117(4)
O7 C35 C36A C37A 14(4)
O7 C35 C36A C36B 103(2)
O7 C35 C36B C36A -125(2)
O7 C35 C36B C37B -14(4)
O7 C35 C34 F10 22(3)
O7 C35 C34 F12 159.4(19)
O7 C35 C34 F11 -81.2(19)
O12 C47 C48 F25 -7(5)
O12 C47 C48 F26 168(3)
O12 C47 C48 F27A -99(3)
O12 C47 C48 F27B 77(3)
O1 N1 C7 N2 -179.5(11)
O1 N1 C7 C8 -1.5(18)
O1 N1 C1 C4 -168.6(11)
O1 N1 C1 C3 -46.1(16)
O1 N1 C1 C2 74.5(14)
O8 C37A C36A C35 -7(4)
O8 C37A C36A C36B -65(3)
O8 C37A C38 F9 -87(3)
O8 C37A C38 F7 107(4)
O8 C37A C38 F8 -23(4)
O8 C37A C38 C30B 18(2)
O8 C37A C30B C38 -156(3)
O8 C37A C30B C31B 105(7)
O8 C30B C31B C32B 3(8)
N3 C18 C14 C10 176.1(10)
N3 C18 C14 C15 -0.6(16)
N3 C17 C16 C15 0(2)
N2 C4 C1 N1 -25.1(10)
N2 C4 C1 C3 -142.8(10)
N2 C4 C1 C2 86.3(11)
N4 C23 C19 C12 174.7(10)
N4 C23 C19 C20 -1.2(17)
N4 C22 C21 C20 1(2)
C44 C45 C46 C47 -168.9(15)
C29 C30A C31A C32A 170.4(19)
C29 C30A C37B O9 142(2)
C29 C30A C37B C36B -109(13)
C29 C37B C36B C35 169(3)
C29 C37B C36B C36A -134(3)
C18 N3 C17 C16 -0.1(17)
C18 C14 C15 C16 1.0(16)
C23 N4 C22 C21 -2(2)
C23 C19 C20 C21 0.7(19)
C9 C10 C14 C18 148.0(10)
C9 C10 C14 C15 -35.5(15)
C9 C10 C11 C12 0.5(17)
C9 C8 C13 C12 0.1(16)
C9 C8 C7 N2 -140.6(11)
C9 C8 C7 N1 41.7(16)
C10 C9 C8 C13 -2.9(16)
C10 C9 C8 C7 -179.3(10)
C10 C14 C15 C16 -175.7(10)
C14 C10 C11 C12 -176.9(10)
C8 C9 C10 C14 -180.0(9)
C8 C9 C10 C11 2.6(16)
C8 C13 C12 C19 -176.1(10)
C8 C13 C12 C11 3.0(16)
C13 C8 C7 N2 43.0(16)
C13 C8 C7 N1 -134.7(11)
C13 C12 C19 C23 -28.1(15)
C13 C12 C19 C20 147.6(11)
C13 C12 C11 C10 -3.3(16)
C12 C19 C20 C21 -175.1(12)
C7 N2 C4 C6 -97.0(11)
C7 N2 C4 C1 20.8(11)
C7 N2 C4 C5 143.2(10)
C7 N1 C1 C4 25.0(12)
C7 N1 C1 C3 147.5(11)
C7 N1 C1 C2 -91.9(11)
C7 C8 C13 C12 176.6(10)
C17 N3 C18 C14 0.2(16)
C17 C16 C15 C14 -1.0(18)
C27 C26 C25 O3 -5(2)
C27 C26 C25 C24 173.5(11)
C19 C12 C11 C10 175.8(10)
C19 C20 C21 C22 -1(2)
C26 C27 C28 F5 18.4(19)
C26 C27 C28 F4 -101.5(15)
C26 C27 C28 F6 141.6(15)
C26 C25 C24 F3 10.5(19)
C26 C25 C24 F2 129.2(13)
C26 C25 C24 F1 -113.7(16)
C11 C10 C14 C18 -34.7(15)
C11 C10 C14 C15 141.9(11)
C11 C12 C19 C23 152.9(10)
C11 C12 C19 C20 -31.5(16)
C4 N2 C7 N1 -5.5(12)
C4 N2 C7 C8 176.5(10)
C6 C4 C1 N1 87.5(11)
C6 C4 C1 C3 -30.2(14)
C6 C4 C1 C2 -161.1(10)
C22 N4 C23 C19 1.6(17)
C45 C46 C47 O12 -4(3)
C45 C46 C47 C48 171(2)
C1 N1 C7 N2 -13.3(13)
C1 N1 C7 C8 164.8(10)
C5 C4 C1 N1 -143.3(10)
C5 C4 C1 C3 98.9(13)
C5 C4 C1 C2 -31.9(14)
C28 C27 C26 C25 -175.0(12)
C41 C40 C39 F23 25(2)
C41 C40 C39 F24 139.7(14)
C41 C40 C39 F22 -96.4(19)
C41 C42 C43 F20 95.9(18)
C41 C42 C43 F19 -140.7(15)
C41 C42 C43 F21 -23(2)
C33 C32A C32B O10 -130.6(18)
C33 C32A C32B C31B 113(4)
C58 C57 C56 C55 177.7(14)
C53 C52 C51 C50 175.8(14)
C51 C50 C49 F34 -174(3)
C51 C50 C49 F35B 61(3)
C51 C50 C49 F35A -95(2)
C51 C50 C49 F36 -25(3)
C51 C52 C53 F31 -119.7(14)
C51 C52 C53 F32 122.9(15)
C51 C52 C53 F33 1.2(19)
C46 C47 C48 F25 177(3)
C46 C47 C48 F26 -8(5)
C46 C47 C48 F27A 85(3)
C46 C47 C48 F27B -99(3)
C56 C57 C58 F38 139.5(15)
C56 C57 C58 F39 -104.8(15)
C56 C57 C58 F37 13(2)
C56 C55 C54 F41 -152.5(17)
C56 C55 C54 F40 -33(2)
C56 C55 C54 F42 74(2)
C54 C55 C56 C57 -173.4(15)
C47 C48 F27B F25 -116(2)
C39 C40 C41 C42 -179.4(13)
C30A O9 C37B C29 34.4(17)
C30A O9 C37B C36B -159(4)
C30A C29 C37B O9 -32.2(17)
C30A C29 C37B C36B 161(4)
C30A C31A C32A O10 -1(3)
C30A C31A C32A C33 -179.4(19)
C30A C31A C32A C32B -92(4)
C30A C37B C36B C35 -91(13)
C30A C37B C36B C36A -34(15)
C43 C42 C41 C40 177.7(13)
C31A C30A C37B O9 -115(4)
C31A C30A C37B C29 103(4)
C31A C30A C37B C36B -7(15)
C31A C32A C32B O10 120(3)
C31A C32A C32B C33 -109(3)
C31A C32A C32B C31B 4(7)
F34 F35A F36 F35B -12(2)
F34 F35A F36 C49 -31.5(16)
F34 F35A C49 C50 -123.2(19)
F34 F35A C49 F35B 92(4)
F34 F35A C49 F36 131(2)
F35B F36 C49 C50 111(3)
F35B F36 C49 F34 -99(3)
F35B F36 C49 F35A -155(3)
F35A F34 C49 C50 93(3)
F35A F34 C49 F35B -138(3)
F35A F34 C49 F36 -53(3)
F35A F36 C49 C50 -94(2)
F35A F36 C49 F34 57(3)
F35A F36 C49 F35B 155(3)
F36 F35B C49 C50 -106(2)
F36 F35B C49 F34 118(3)
F36 F35B C49 F35A 37(4)
F36 F35A C49 C50 106(2)
F36 F35A C49 F34 -131(2)
F36 F35A C49 F35B -39(4)
C37A O8 C30B C38 20(2)
C37A O8 C30B C31B -142(5)
C37A C38 F9 F8 126(3)
C37A C38 F8 F9 -78(3)
C37A C38 C30B O8 -19(2)
C37A C38 C30B C31B 145(5)
C37A C30B C31B C32B -77(8)
C36A C35 C36B C37B 111(4)
C36A C35 C34 F10 -138(2)
C36A C35 C34 F12 -1(3)
C36A C35 C34 F11 118.7(19)
C36A C37A C38 F9 92(3)
C36A C37A C38 F7 -75(5)
C36A C37A C38 F8 156(3)
C36A C37A C38 C30B -163(3)
C36A C37A C30B O8 -92(9)
C36A C37A C30B C38 112(9)
C36A C37A C30B C31B 13(13)
C38 C37A C36A C35 175(2)
C38 C37A C36A C36B 116(3)
C38 C37A C30B O8 156(3)
C38 C37A C30B C31B -99(7)
C38 C30B C31B C32B -155(4)
F9 C38 C30B O8 67(4)
F9 C38 C30B C37A 86(3)
F9 C38 C30B C31B -129(4)
C32A O10 C32B C33 -57(2)
C32A O10 C32B C31B 123(5)
C32A C33 C32B O10 53(2)
C32A C33 C32B C31B -126(4)
F7 C38 F9 F8 -75(7)
F7 C38 F8 F9 146(4)
F7 C38 C30B O8 -135(3)
F7 C38 C30B C37A -116(3)
F7 C38 C30B C31B 29(5)
F8 C38 F9A F7 97(4)
F8 C38 F7 F9A -118(3)
F8 C38 C30B O8 127(3)
F8 C38 C30B C37A 146(3)
F8 C38 C30B C31B -70(5)
C49 C50 C51 C52 -170.0(18)
C49 F34 F35A F36 36.0(17)
C49 F35B F36 F35A -23(2)
C49 F35A F36 F35B 19(2)
C30B O8 C37A C36A 158(3)
C30B O8 C37A C38 -23(3)
C30B C37A C36A C35 71(9)
C30B C37A C36A C36B 12(9)
C30B C37A C38 F9 -105(3)
C30B C37A C38 F7 88(4)
C30B C37A C38 F8 -41(4)
C30B C38 F9 F8 65(3)
C30B C38 F8 F9 -114(3)
C30B C31B C32B O10 -7(6)
C30B C31B C32B C33 173(4)
C30B C31B C32B C32A 81(6)
C32B O10 C32A C33 49(2)
C32B O10 C32A C31A -130(3)
C32B C33 C32A O10 -48(2)
C32B C33 C32A C31A 131(3)
C37B O9 C30A C29 -37(2)
C37B O9 C30A C31A 136(3)
C37B C29 C30A O9 33.3(19)
C37B C29 C30A C31A -141(3)
C37B C30A C31A C32A 84(4)
C36B C35 C36A C37A -89(3)
C36B C35 C34 F10 138(2)
C36B C35 C34 F12 -84(3)
C36B C35 C34 F11 35(2)
F26 C48 F27B F25 129(2)
F27B F25 C48 C47 99(4)
F27B F25 C48 F26 -76(5)
C34 C35 C36A C37A 172(2)
C34 C35 C36A C36B -99.2(19)
C34 C35 C36B C36A 110.7(18)
C34 C35 C36B C37B -139(4)
